data_2002322
loop_
_publ_author_name
'Jasper-Toennies, B'
'Mueller-Buschbaum, Hk'

_publ_section_title
;
Synthese und Strukturuntersuchung von Co V2 O6
;
_journal_name_full
;
Zeitschrift fuer Anorganische und Allgemeine Chemie
;
_journal_page_first 7
_journal_page_last 11
_journal_paper_doi 10.1002/zaac.19845080102
_journal_volume 508
_journal_year 1984
_chemical_formula_structural 'Co V2 O6'
_chemical_formula_sum 'Co O6 V2'
_chemical_name_systematic 'Cobalt divanadium oxide'
_space_group_IT_number 5
_symmetry_cell_setting monoclinic
_symmetry_Int_Tables_number 5
_symmetry_space_group_name_Hall 'C 2y'
_symmetry_space_group_name_H-M 'C 1 2 1'
_cell_angle_alpha 90
_cell_angle_beta 111.55
_cell_angle_gamma 90
_cell_formula_units_Z 2
_cell_length_a 9.256
_cell_length_b 3.508
_cell_length_c 6.626
_cell_volume 200.1
_refine_ls_R_factor_all 0.041
_cod_database_code 2002322

loop_
_symmetry_equiv_pos_as_xyz
x,y,z
-x,y,-z
1/2+x,1/2+y,z
1/2-x,1/2+y,-z

loop_
_atom_site_label
_atom_site_type_symbol
_atom_site_symmetry_multiplicity
_atom_site_Wyckoff_symbol
_atom_site_fract_x
_atom_site_fract_y
_atom_site_fract_z
_atom_site_occupancy
_atom_site_attached_hydrogens
_atom_site_calc_flag
Co1 Co2+ 2 a 0. 0. 0. 1. 0 d
V1 V5+ 4 c 0.3063(1) 0.5085(10) 0.3446(1) 1. 0 d
O1 O2- 4 c 0.154 0.519(4) 0.110(1) 1. 0 d
O2 O2- 4 c 0.465 0.513(4) 0.277(1) 1. 0 d
O3 O2- 4 c 0.192 0.516(4) 0.564(1) 1. 0 d

loop_
_atom_type_symbol
_atom_type_oxidation_number
Co2+ 2.000
V5+ 5.000
O2- -2.000
